data_4500954
loop_
_publ_author_name
'Ebenezer, Samuel'
'Muthiah, P. Thomas'
'Butcher, Ray J.'

_publ_section_title
;
 Design of a Series of Isostructural Co-Crystals with Aminopyrimidines:
 Isostructurality through Chloro/Methyl Exchange and Studies on
 Supramolecular Architectures
;
_journal_issue 8
_journal_name_full 'Crystal Growth &amp; Design'
_journal_page_first 3579
_journal_paper_doi 10.1021/cg200539a
_journal_volume 11
_journal_year 2011
_chemical_formula_moiety 'C8 H8 O3, C5 H6 Cl N3'
_chemical_formula_sum 'C13 H14 Cl N3 O3'
_chemical_formula_weight 295.72
_chemical_name_systematic
;
 2-amino-4-chloro-6-methylpyrimidine-anisic acid
;
_space_group_IT_number 2
_symmetry_cell_setting triclinic
_symmetry_space_group_name_Hall '-P 1'
_symmetry_space_group_name_H-M 'P -1'
_atom_sites_solution_hydrogens geom
_atom_sites_solution_primary direct
_atom_sites_solution_secondary difmap
_audit_creation_method SHELXL-97
_cell_angle_alpha 104.4000(10)
_cell_angle_beta 99.6320(10)
_cell_angle_gamma 94.9090(10)
_cell_formula_units_Z 2
_cell_length_a 7.54990(10)
_cell_length_b 8.92210(10)
_cell_length_c 11.1715(2)
_cell_measurement_reflns_used 5036
_cell_measurement_temperature 293(2)
_cell_measurement_theta_max 33.6
_cell_measurement_theta_min 1.9
_cell_volume 712.204(18)
_computing_cell_refinement 'SAINT (Bruker, 2008)'
_computing_data_collection 'SMART APEX II (Bruker, 2008)'
_computing_data_reduction 'SAINT (Bruker, 2008)'
_computing_molecular_graphics 'Mercury 2.2 (Macrae et al., 2006)'
_computing_publication_material 'PLATON (Spek, 2003)'
_computing_structure_refinement 'SHELXL-97 (Sheldrick, 2008)'
_computing_structure_solution 'SHELXL-97 (Sheldrick, 2008)'
_diffrn_ambient_temperature 293(2)
_diffrn_measured_fraction_theta_full 1.000
_diffrn_measured_fraction_theta_max 0.892
_diffrn_measurement_device_type 'Bruker SMART APEX II CCD area-detector'
_diffrn_measurement_method '\f and \w scans'
_diffrn_radiation_monochromator graphite
_diffrn_radiation_source 'fine-focus sealed tube'
_diffrn_radiation_type MoK\a
_diffrn_radiation_wavelength 0.71073
_diffrn_reflns_av_R_equivalents 0.0262
_diffrn_reflns_av_sigmaI/netI 0.0283
_diffrn_reflns_limit_h_max 11
_diffrn_reflns_limit_h_min -9
_diffrn_reflns_limit_k_max 13
_diffrn_reflns_limit_k_min -13
_diffrn_reflns_limit_l_max 17
_diffrn_reflns_limit_l_min -17
_diffrn_reflns_number 17239
_diffrn_reflns_theta_full 25.00
_diffrn_reflns_theta_max 33.62
_diffrn_reflns_theta_min 1.92
_exptl_absorpt_coefficient_mu 0.279
_exptl_absorpt_correction_T_max 0.9464
_exptl_absorpt_correction_T_min 0.9412
_exptl_absorpt_correction_type multi-scan
_exptl_absorpt_process_details 'SADABS; (Bruker, 2008)'
_exptl_crystal_colour Colourless
_exptl_crystal_density_diffrn 1.379
_exptl_crystal_density_method 'not measured'
_exptl_crystal_description Plate
_exptl_crystal_F_000 308
_exptl_crystal_size_max 0.22
_exptl_crystal_size_mid 0.20
_exptl_crystal_size_min 0.20
_refine_diff_density_max 0.350
_refine_diff_density_min -0.224
_refine_diff_density_rms 0.049
_refine_ls_extinction_method none
_refine_ls_goodness_of_fit_ref 1.034
_refine_ls_hydrogen_treatment constr
_refine_ls_matrix_type full
_refine_ls_number_parameters 184
_refine_ls_number_reflns 5036
_refine_ls_number_restraints 0
_refine_ls_restrained_S_all 1.034
_refine_ls_R_factor_all 0.0902
_refine_ls_R_factor_gt 0.0486
_refine_ls_shift/su_max 0.000
_refine_ls_shift/su_mean 0.000
_refine_ls_structure_factor_coef Fsqd
_refine_ls_weighting_details 'calc w=1/[\s^2^(Fo^2^)+(0.0901P)^2^+0.0557P] where P=(Fo^2^+2Fc^2^)/3'
_refine_ls_weighting_scheme calc
_refine_ls_wR_factor_gt 0.1445
_refine_ls_wR_factor_ref 0.1737
_reflns_number_gt 2924
_reflns_number_total 5036
_reflns_threshold_expression >2sigma(I)
_cod_data_source_file cg200539a_si_002.cif
_cod_data_source_block CP4MOBA
_cod_depositor_comments
;
The following automatic conversions were performed:

'_symmetry_cell_setting' value 'Triclinic' changed to 'triclinic'
according to /home/saulius/struct/CIF-dictionaries/cif_core.dic
dictionary named 'cif_core.dic' version 2.4.1 from 2010-06-29.

Automatic conversion script
Id: cif_fix_values 1715 2011-07-08 13:25:40Z adriana 
;
_cod_original_cell_volume 712.203(18)
_cod_database_code 4500954

loop_
_symmetry_equiv_pos_as_xyz
'x, y, z'
'-x, -y, -z'

loop_
_atom_site_label
_atom_site_type_symbol
_atom_site_fract_x
_atom_site_fract_y
_atom_site_fract_z
_atom_site_U_iso_or_equiv
_atom_site_adp_type
_atom_site_occupancy
_atom_site_symmetry_multiplicity
_atom_site_calc_flag
_atom_site_refinement_flags
O1 O 0.22564(18) 0.55143(13) 0.47737(10) 0.0553(3) Uani 1 1 d .
H1 H 0.2649 0.4698 0.4491 0.083 Uiso 1 1 calc R
O2 O 0.26572(18) 0.47203(13) 0.65263(11) 0.0605(3) Uani 1 1 d .
O3 O 0.03525(18) 1.13609(13) 0.86103(10) 0.0577(3) Uani 1 1 d .
C10 C 0.1351(2) 0.83400(18) 0.60113(14) 0.0479(3) Uani 1 1 d .
H10 H 0.1430 0.8164 0.5167 0.057 Uiso 1 1 calc R
C8 C 0.2234(2) 0.56900(17) 0.59745(14) 0.0443(3) Uani 1 1 d .
C9 C 0.16842(19) 0.71848(17) 0.66092(13) 0.0412(3) Uani 1 1 d .
C11 C 0.0901(2) 0.97543(18) 0.66407(14) 0.0486(4) Uani 1 1 d .
H11 H 0.0695 1.0527 0.6227 0.058 Uiso 1 1 calc R
C12 C 0.0762(2) 1.00063(17) 0.78936(14) 0.0437(3) Uani 1 1 d .
C13 C 0.1073(2) 0.88573(18) 0.85098(14) 0.0470(3) Uani 1 1 d .
H13 H 0.0967 0.9027 0.9349 0.056 Uiso 1 1 calc R
C14 C 0.1539(2) 0.74632(18) 0.78741(14) 0.0452(3) Uani 1 1 d .
H14 H 0.1761 0.6697 0.8292 0.054 Uiso 1 1 calc R
C15 C 0.0095(3) 1.2606(2) 0.8050(2) 0.0734(6) Uani 1 1 d .
H15B H 0.1144 1.2846 0.7716 0.110 Uiso 1 1 calc R
H15C H -0.0081 1.3509 0.8673 0.110 Uiso 1 1 calc R
H15A H -0.0952 1.2307 0.7381 0.110 Uiso 1 1 calc R
Cl1 Cl 0.45301(7) -0.17009(5) 0.13671(4) 0.06473(17) Uani 1 1 d .
N1 N 0.33904(17) 0.28503(14) 0.35413(11) 0.0421(3) Uani 1 1 d .
N2 N 0.3884(2) 0.19079(16) 0.52852(12) 0.0551(4) Uani 1 1 d .
H2A H 0.4143 0.1179 0.5637 0.066 Uiso 1 1 d R
H2B H 0.3670 0.2785 0.5729 0.066 Uiso 1 1 d R
N3 N 0.41687(17) 0.02814(14) 0.34084(11) 0.0439(3) Uani 1 1 d .
C2 C 0.3810(2) 0.16806(16) 0.40588(13) 0.0412(3) Uani 1 1 d .
C4 C 0.4103(2) 0.01125(18) 0.21981(14) 0.0439(3) Uani 1 1 d .
C5 C 0.3730(2) 0.12262(19) 0.15753(14) 0.0481(4) Uani 1 1 d .
H5 H 0.3720 0.1058 0.0718 0.058 Uiso 1 1 calc R
C6 C 0.3370(2) 0.26195(18) 0.23100(14) 0.0438(3) Uani 1 1 d .
C7 C 0.2969(3) 0.3968(2) 0.17463(16) 0.0582(4) Uani 1 1 d .
H7C H 0.2188 0.4580 0.2202 0.087 Uiso 1 1 calc R
H7A H 0.2382 0.3565 0.0878 0.087 Uiso 1 1 calc R
H7B H 0.4083 0.4611 0.1803 0.087 Uiso 1 1 calc R

loop_
_atom_site_aniso_label
_atom_site_aniso_U_11
_atom_site_aniso_U_22
_atom_site_aniso_U_33
_atom_site_aniso_U_23
_atom_site_aniso_U_13
_atom_site_aniso_U_12
O1 0.0761(8) 0.0501(6) 0.0414(6) 0.0100(5) 0.0131(5) 0.0201(6)
O2 0.0844(9) 0.0525(6) 0.0531(7) 0.0195(5) 0.0215(6) 0.0240(6)
O3 0.0820(9) 0.0467(6) 0.0496(6) 0.0120(5) 0.0238(6) 0.0185(6)
C10 0.0583(9) 0.0527(8) 0.0352(7) 0.0131(6) 0.0104(6) 0.0147(7)
C8 0.0457(8) 0.0434(7) 0.0428(7) 0.0104(6) 0.0078(6) 0.0062(6)
C9 0.0399(7) 0.0436(7) 0.0389(7) 0.0103(5) 0.0061(5) 0.0049(6)
C11 0.0606(9) 0.0476(8) 0.0433(8) 0.0188(6) 0.0129(7) 0.0137(7)
C12 0.0468(8) 0.0430(7) 0.0413(7) 0.0094(6) 0.0111(6) 0.0065(6)
C13 0.0543(9) 0.0522(8) 0.0367(7) 0.0132(6) 0.0132(6) 0.0077(7)
C14 0.0512(8) 0.0462(8) 0.0421(7) 0.0171(6) 0.0106(6) 0.0087(6)
C15 0.1067(17) 0.0477(9) 0.0762(13) 0.0204(9) 0.0334(12) 0.0247(10)
Cl1 0.0816(3) 0.0598(3) 0.0541(3) 0.00793(19) 0.0216(2) 0.0218(2)
N1 0.0474(7) 0.0421(6) 0.0403(6) 0.0163(5) 0.0086(5) 0.0097(5)
N2 0.0842(10) 0.0503(7) 0.0399(6) 0.0185(5) 0.0185(6) 0.0268(7)
N3 0.0524(7) 0.0449(6) 0.0383(6) 0.0140(5) 0.0116(5) 0.0137(5)
C2 0.0451(7) 0.0417(7) 0.0403(7) 0.0152(5) 0.0101(6) 0.0095(6)
C4 0.0437(8) 0.0483(8) 0.0408(7) 0.0118(6) 0.0105(6) 0.0084(6)
C5 0.0531(9) 0.0586(9) 0.0353(7) 0.0168(6) 0.0103(6) 0.0071(7)
C6 0.0442(8) 0.0489(8) 0.0404(7) 0.0189(6) 0.0047(6) 0.0034(6)
C7 0.0727(11) 0.0566(9) 0.0505(9) 0.0282(7) 0.0053(8) 0.0082(8)

loop_
_atom_type_symbol
_atom_type_description
_atom_type_scat_dispersion_real
_atom_type_scat_dispersion_imag
_atom_type_scat_source
C C 0.0033 0.0016 'International Tables Vol C Tables 4.2.6.8 and 6.1.1.4'
H H 0.0000 0.0000 'International Tables Vol C Tables 4.2.6.8 and 6.1.1.4'
Cl Cl 0.1484 0.1585 'International Tables Vol C Tables 4.2.6.8 and 6.1.1.4'
N N 0.0061 0.0033 'International Tables Vol C Tables 4.2.6.8 and 6.1.1.4'
O O 0.0106 0.0060 'International Tables Vol C Tables 4.2.6.8 and 6.1.1.4'

loop_
_geom_angle_atom_site_label_1
_geom_angle_atom_site_label_2
_geom_angle_atom_site_label_3
_geom_angle
C8 O1 H1 109.5
C12 O3 C15 118.14(13)
C9 C10 C11 121.41(14)
C9 C10 H10 119.3
C11 C10 H10 119.3
O2 C8 O1 123.22(14)
O2 C8 C9 122.50(13)
O1 C8 C9 114.27(12)
C10 C9 C14 118.48(13)
C10 C9 C8 122.52(13)
C14 C9 C8 118.98(13)
C10 C11 C12 119.20(14)
C10 C11 H11 120.4
C12 C11 H11 120.4
O3 C12 C11 124.21(14)
O3 C12 C13 115.38(13)
C11 C12 C13 120.40(14)
C14 C13 C12 119.68(13)
C14 C13 H13 120.2
C12 C13 H13 120.2
C13 C14 C9 120.82(13)
C13 C14 H14 119.6
C9 C14 H14 119.6
O3 C15 H15B 109.5
O3 C15 H15C 109.5
H15B C15 H15C 109.5
O3 C15 H15A 109.5
H15B C15 H15A 109.5
H15C C15 H15A 109.5
C6 N1 C2 117.56(12)
C2 N2 H2A 120.0
C2 N2 H2B 119.9
H2A N2 H2B 120.0
C4 N3 C2 115.41(12)
N2 C2 N1 118.24(13)
N2 C2 N3 117.42(12)
N1 C2 N3 124.34(13)
N3 C4 C5 125.44(14)
N3 C4 Cl1 115.01(11)
C5 C4 Cl1 119.55(12)
C4 C5 C6 115.37(13)
C4 C5 H5 122.3
C6 C5 H5 122.3
N1 C6 C5 121.86(13)
N1 C6 C7 117.16(14)
C5 C6 C7 120.97(13)
C6 C7 H7C 109.5
C6 C7 H7A 109.5
H7C C7 H7A 109.5
C6 C7 H7B 109.5
H7C C7 H7B 109.5
H7A C7 H7B 109.5

loop_
_geom_bond_atom_site_label_1
_geom_bond_atom_site_label_2
_geom_bond_distance
O1 C8 1.3145(18)
O1 H1 0.8200
O2 C8 1.2154(18)
O3 C12 1.3650(18)
O3 C15 1.416(2)
C10 C9 1.379(2)
C10 C11 1.383(2)
C10 H10 0.9300
C8 C9 1.475(2)
C9 C14 1.397(2)
C11 C12 1.385(2)
C11 H11 0.9300
C12 C13 1.385(2)
C13 C14 1.377(2)
C13 H13 0.9300
C14 H14 0.9300
C15 H15B 0.9600
C15 H15C 0.9600
C15 H15A 0.9600
Cl1 C4 1.7396(15)
N1 C6 1.3365(18)
N1 C2 1.3488(17)
N2 C2 1.3251(18)
N2 H2A 0.8595
N2 H2B 0.8598
N3 C4 1.3145(19)
N3 C2 1.3535(18)
C4 C5 1.370(2)
C5 C6 1.385(2)
C5 H5 0.9300
C6 C7 1.520(2)
C7 H7C 0.9600
C7 H7A 0.9600
C7 H7B 0.9600

loop_
_cod_related_entry_id
_cod_related_entry_database
_cod_related_entry_code
1 ChemSpider 30661331
